data_4306804
loop_
_publ_author_name
'Cristina Tejel'
'Miguel A. Ciriano'
'Sonia Jim\'enez'
'Vincenzo Passarelli'
'Jos\'e A. L\'opez'

_publ_contact_author
;
  Dr. Jos\'e A. L\'opez
  Departamento de Qu\'imica Inorg\'anica - I.C.M.A.
  Facultad de Ciencias
  Universidad de Zaragoza
  50009 Zaragoza, Spain
;
_publ_contact_author_email lopez@unizar.es
_publ_section_title
;
Formation of a Bridging-Imido d6 Rhodium Compound by Nitrene Capture.
Insertion and Cycloaddition Reactions
;
_journal_name_full 'Inorganic Chemistry'
_journal_page_first 10220
_journal_page_last 10222
_journal_paper_doi 10.1021/ic801703d
_journal_volume 47
_journal_year 2008
_chemical_formula_moiety 'C34 H44 N2 O4 Rh2 S2'
_chemical_formula_sum 'C34 H44 N2 O4 Rh2 S2'
_chemical_formula_weight 814.65
_chemical_name_systematic
;
 ?
;
_space_group_IT_number 14
_symmetry_cell_setting monoclinic
_symmetry_space_group_name_Hall '-P 2ybc'
_symmetry_space_group_name_H-M 'P 1 21/c 1'
_atom_sites_solution_hydrogens geom
_atom_sites_solution_primary heavy
_atom_sites_solution_secondary difmap
_audit_creation_method SHELXL-97
_cell_angle_alpha 90.00
_cell_angle_beta 113.287(2)
_cell_angle_gamma 90.00
_cell_formula_units_Z 4
_cell_length_a 14.1348(14)
_cell_length_b 14.2221(14)
_cell_length_c 17.6383(17)
_cell_measurement_reflns_used 5074
_cell_measurement_temperature 100(2)
_cell_measurement_theta_max 28.12
_cell_measurement_theta_min 2.76
_cell_volume 3256.9(6)
_computing_cell_refinement 'SAINT+ v. 6.45 (Bruker AXS, 2003)'
_computing_data_collection 'SMART v. 5.611 (Bruker AXS, 2000)'
_computing_data_reduction 'SAINT+ v. 6.45 (Bruker AXS, 2003)'
_computing_molecular_graphics
;
ORTEP3 for Windows - L. J. Farrugia, 
J. Appl. Crystallogr. 1997, 30, 565.
;
_computing_structure_refinement
;
SHELX97 - Programs for Crystal Structure Analysis (Release 97-2). 
G. M. Sheldrick, Institut fur Anorganische Chemie der Universitat, 
Tammanstrasse 4, D-3400 Gottingen, Germany, 1998.
;
_computing_structure_solution
;
SHELX97 - Programs for Crystal Structure Analysis (Release 97-2). 
G. M. Sheldrick, Institut fur Anorganische Chemie der Universitat, 
Tammanstrasse 4, D-3400 Gottingen, Germany, 1998.
;
_diffrn_ambient_temperature 100(2)
_diffrn_detector_area_resol_mean 8.26
_diffrn_measured_fraction_theta_full 0.997
_diffrn_measured_fraction_theta_max 0.997
_diffrn_measurement_device_type 'Bruker SMART APEX CCD system'
_diffrn_measurement_method '\w rotations with narrow frames'
_diffrn_radiation_monochromator graphite
_diffrn_radiation_type MoK\a
_diffrn_radiation_wavelength 0.71073
_diffrn_reflns_av_R_equivalents 0.0335
_diffrn_reflns_av_sigmaI/netI 0.0404
_diffrn_reflns_limit_h_max 18
_diffrn_reflns_limit_h_min -17
_diffrn_reflns_limit_k_max 18
_diffrn_reflns_limit_k_min -14
_diffrn_reflns_limit_l_max 20
_diffrn_reflns_limit_l_min -22
_diffrn_reflns_number 20461
_diffrn_reflns_theta_full 27.00
_diffrn_reflns_theta_max 27.00
_diffrn_reflns_theta_min 1.57
_diffrn_source 'normal-focus sealed tube'
_diffrn_standards_decay_% 0
_exptl_absorpt_coefficient_mu 1.183
_exptl_absorpt_correction_T_max 0.9218
_exptl_absorpt_correction_T_min 0.7971
_exptl_absorpt_correction_type multi-scan
_exptl_absorpt_process_details
; 
  SADABS: Area-Detector Absorption Correction.  v. 2.10 Bruker-AXS 
;
_exptl_crystal_colour 'dark blue'
_exptl_crystal_density_diffrn 1.661
_exptl_crystal_density_method 'not measured'
_exptl_crystal_description 'prismatic block'
_exptl_crystal_F_000 1664
_exptl_crystal_size_max 0.18
_exptl_crystal_size_mid 0.15
_exptl_crystal_size_min 0.07
_refine_diff_density_max 0.489
_refine_diff_density_min -0.510
_refine_diff_density_rms 0.100
_refine_ls_extinction_method none
_refine_ls_goodness_of_fit_ref 1.108
_refine_ls_hydrogen_treatment constr
_refine_ls_matrix_type full
_refine_ls_number_parameters 409
_refine_ls_number_reflns 7086
_refine_ls_number_restraints 0
_refine_ls_restrained_S_all 1.108
_refine_ls_R_factor_all 0.0426
_refine_ls_R_factor_gt 0.0342
_refine_ls_shift/su_max 0.001
_refine_ls_shift/su_mean 0.000
_refine_ls_structure_factor_coef Fsqd
_refine_ls_weighting_details 'calc w=1/[\s^2^(Fo^2^)+(0.0293P)^2^+3.6321P] where P=(Fo^2^+2Fc^2^)/3'
_refine_ls_weighting_scheme calc
_refine_ls_wR_factor_gt 0.0752
_refine_ls_wR_factor_ref 0.0781
_reflns_number_gt 6152
_reflns_number_total 7086
_reflns_threshold_expression >2sigma(I)
_cod_data_source_file ic801703d_si_003_2.cif
_cod_data_source_block cta61as
_cod_depositor_comments
;
The following automatic conversions were performed:
'_symmetry_cell_setting' value 'Monoclinic' changed to 'monoclinic'
according to '/home/saulius/struct/CIF-dictionaries/cif_core.dic'
dictionary named 'cif_core.dic' version 2.4.1 from 2010-06-29.

Automatic conversion script
Id: cif_fix_enum 1527 2010-12-29 10:47:43Z saulius 
;
_cod_database_code 4306804

loop_
_symmetry_equiv_pos_as_xyz
'x, y, z'
'-x, y+1/2, -z+1/2'
'-x, -y, -z'
'x, -y-1/2, z-1/2'

loop_
_atom_site_label
_atom_site_type_symbol
_atom_site_fract_x
_atom_site_fract_y
_atom_site_fract_z
_atom_site_U_iso_or_equiv
_atom_site_adp_type
_atom_site_occupancy
_atom_site_symmetry_multiplicity
_atom_site_calc_flag
_atom_site_refinement_flags
_atom_site_disorder_assembly
_atom_site_disorder_group
Rh1 Rh 0.688839(18) 0.105082(18) 0.857464(15) 0.01124(7) Uani 1 1 d . . .
Rh2 Rh 0.728153(18) 0.281435(18) 0.934170(15) 0.01117(7) Uani 1 1 d . . .
S1 S 0.48416(6) 0.21443(6) 0.85463(5) 0.01476(17) Uani 1 1 d . . .
S2 S 0.86219(6) 0.22511(6) 0.82639(5) 0.01333(16) Uani 1 1 d . . .
O1 O 0.46025(17) 0.29868(17) 0.88993(15) 0.0217(5) Uani 1 1 d . . .
O2 O 0.44790(17) 0.12796(17) 0.87768(14) 0.0195(5) Uani 1 1 d . . .
O3 O 0.95674(16) 0.20209(16) 0.89605(14) 0.0178(5) Uani 1 1 d . . .
O4 O 0.84744(17) 0.17337(17) 0.75165(13) 0.0176(5) Uani 1 1 d . . .
N1 N 0.60066(19) 0.21222(19) 0.86491(16) 0.0143(6) Uani 1 1 d . . .
N2 N 0.76069(19) 0.22146(19) 0.84369(16) 0.0126(5) Uani 1 1 d . . .
C1 C 0.7621(2) -0.0211(2) 0.9222(2) 0.0173(7) Uani 1 1 d . . .
C2 C 0.7768(2) -0.0176(2) 0.8470(2) 0.0155(7) Uani 1 1 d . . .
C3 C 0.6770(2) -0.0141(2) 0.7811(2) 0.0153(7) Uani 1 1 d . . .
C4 C 0.6005(2) -0.0224(2) 0.8166(2) 0.0141(7) Uani 1 1 d . . .
C5 C 0.6526(2) -0.0263(2) 0.9033(2) 0.0165(7) Uani 1 1 d . . .
C6 C 0.8482(3) -0.0236(3) 1.0054(2) 0.0241(8) Uani 1 1 d . . .
H6A H 0.8794 -0.0864 1.0154 0.036 Uiso 1 1 calc R . .
H6B H 0.8216 -0.0091 1.0476 0.036 Uiso 1 1 calc R . .
H6C H 0.9003 0.0231 1.0077 0.036 Uiso 1 1 calc R . .
C7 C 0.8777(2) -0.0243(3) 0.8383(2) 0.0233(8) Uani 1 1 d . . .
H7A H 0.9300 0.0114 0.8828 0.035 Uiso 1 1 calc R . .
H7B H 0.8705 0.0017 0.7848 0.035 Uiso 1 1 calc R . .
H7C H 0.8987 -0.0904 0.8417 0.035 Uiso 1 1 calc R . .
C8 C 0.6562(3) -0.0061(3) 0.6919(2) 0.0215(8) Uani 1 1 d . . .
H8A H 0.7123 0.0288 0.6853 0.032 Uiso 1 1 calc R . .
H8B H 0.5911 0.0274 0.6634 0.032 Uiso 1 1 calc R . .
H8C H 0.6514 -0.0691 0.6681 0.032 Uiso 1 1 calc R . .
C9 C 0.4871(2) -0.0310(3) 0.7674(2) 0.0212(8) Uani 1 1 d . . .
H9A H 0.4713 -0.0941 0.7434 0.032 Uiso 1 1 calc R . .
H9B H 0.4652 0.0159 0.7232 0.032 Uiso 1 1 calc R . .
H9C H 0.4503 -0.0204 0.8036 0.032 Uiso 1 1 calc R . .
C10 C 0.6053(3) -0.0361(3) 0.9653(2) 0.0238(8) Uani 1 1 d . . .
H10A H 0.5367 -0.0073 0.9436 0.036 Uiso 1 1 calc R . .
H10B H 0.6489 -0.0046 1.0167 0.036 Uiso 1 1 calc R . .
H10C H 0.5993 -0.1029 0.9763 0.036 Uiso 1 1 calc R . .
C11 C 0.8253(2) 0.2818(2) 1.06296(19) 0.0154(7) Uani 1 1 d . . .
C12 C 0.7227(2) 0.3109(2) 1.05204(19) 0.0158(7) Uani 1 1 d . . .
C13 C 0.7009(2) 0.3950(2) 1.00486(19) 0.0159(7) Uani 1 1 d . . .
C14 C 0.7892(3) 0.4166(2) 0.9859(2) 0.0169(7) Uani 1 1 d . . .
C15 C 0.8663(2) 0.3486(2) 1.02418(19) 0.0156(7) Uani 1 1 d . . .
C16 C 0.8824(3) 0.1982(2) 1.1102(2) 0.0201(7) Uani 1 1 d . . .
H16A H 0.9240 0.1711 1.0825 0.030 Uiso 1 1 calc R . .
H16B H 0.8332 0.1512 1.1130 0.030 Uiso 1 1 calc R . .
H16C H 0.9276 0.2175 1.1663 0.030 Uiso 1 1 calc R . .
C17 C 0.6532(3) 0.2616(3) 1.0843(2) 0.0223(8) Uani 1 1 d . . .
H17A H 0.6672 0.2837 1.1403 0.033 Uiso 1 1 calc R . .
H17B H 0.6654 0.1937 1.0853 0.033 Uiso 1 1 calc R . .
H17C H 0.5814 0.2750 1.0483 0.033 Uiso 1 1 calc R . .
C18 C 0.6079(3) 0.4564(3) 0.9823(2) 0.0222(8) Uani 1 1 d . . .
H18A H 0.5515 0.4207 0.9876 0.033 Uiso 1 1 calc R . .
H18B H 0.5869 0.4780 0.9252 0.033 Uiso 1 1 calc R . .
H18C H 0.6242 0.5109 1.0193 0.033 Uiso 1 1 calc R . .
C19 C 0.7983(3) 0.5013(3) 0.9385(2) 0.0234(8) Uani 1 1 d . . .
H19A H 0.8241 0.5547 0.9762 0.035 Uiso 1 1 calc R . .
H19B H 0.7305 0.5169 0.8960 0.035 Uiso 1 1 calc R . .
H19C H 0.8463 0.4877 0.9122 0.035 Uiso 1 1 calc R . .
C20 C 0.9745(2) 0.3503(3) 1.0292(2) 0.0213(8) Uani 1 1 d . . .
H20A H 0.9772 0.3870 0.9832 0.032 Uiso 1 1 calc R . .
H20B H 0.9974 0.2858 1.0263 0.032 Uiso 1 1 calc R . .
H20C H 1.0197 0.3790 1.0815 0.032 Uiso 1 1 calc R . .
C21 C 0.4147(2) 0.2241(2) 0.7453(2) 0.0161(7) Uani 1 1 d . . .
C22 C 0.4617(3) 0.2148(2) 0.6902(2) 0.0204(7) Uani 1 1 d . . .
H22 H 0.5342 0.2062 0.7099 0.024 Uiso 1 1 calc R . .
C23 C 0.4028(3) 0.2180(3) 0.6061(2) 0.0224(8) Uani 1 1 d . . .
H23 H 0.4358 0.2106 0.5688 0.027 Uiso 1 1 calc R . .
C24 C 0.2972(3) 0.2317(2) 0.5747(2) 0.0212(8) Uani 1 1 d . . .
C25 C 0.2517(3) 0.2429(3) 0.6315(2) 0.0222(8) Uani 1 1 d . . .
H25 H 0.1796 0.2538 0.6118 0.027 Uiso 1 1 calc R . .
C26 C 0.3092(3) 0.2386(2) 0.7158(2) 0.0205(7) Uani 1 1 d . . .
H26 H 0.2764 0.2455 0.7532 0.025 Uiso 1 1 calc R . .
C27 C 0.2356(3) 0.2349(3) 0.4830(2) 0.0289(9) Uani 1 1 d . . .
H27A H 0.2582 0.2883 0.4593 0.043 Uiso 1 1 calc R . .
H27B H 0.1623 0.2420 0.4721 0.043 Uiso 1 1 calc R . .
H27C H 0.2459 0.1764 0.4580 0.043 Uiso 1 1 calc R . .
C28 C 0.8711(2) 0.3453(2) 0.80223(19) 0.0133(6) Uani 1 1 d . . .
C29 C 0.9673(2) 0.3862(2) 0.8224(2) 0.0163(7) Uani 1 1 d . . .
H29 H 1.0280 0.3519 0.8534 0.020 Uiso 1 1 calc R . .
C30 C 0.9745(3) 0.4777(2) 0.7970(2) 0.0182(7) Uani 1 1 d . . .
H30 H 1.0404 0.5056 0.8116 0.022 Uiso 1 1 calc R . .
C31 C 0.8864(3) 0.5291(2) 0.7505(2) 0.0179(7) Uani 1 1 d . . .
C32 C 0.7905(3) 0.4875(2) 0.7311(2) 0.0181(7) Uani 1 1 d . . .
H32 H 0.7297 0.5216 0.7000 0.022 Uiso 1 1 calc R . .
C33 C 0.7829(2) 0.3961(2) 0.75683(19) 0.0154(7) Uani 1 1 d . . .
H33 H 0.7170 0.3685 0.7432 0.019 Uiso 1 1 calc R . .
C34 C 0.8953(3) 0.6278(2) 0.7231(2) 0.0220(8) Uani 1 1 d . . .
H34A H 0.9144 0.6705 0.7704 0.033 Uiso 1 1 calc R . .
H34B H 0.8290 0.6474 0.6807 0.033 Uiso 1 1 calc R . .
H34C H 0.9482 0.6299 0.7003 0.033 Uiso 1 1 calc R . .

loop_
_atom_site_aniso_label
_atom_site_aniso_U_11
_atom_site_aniso_U_22
_atom_site_aniso_U_33
_atom_site_aniso_U_23
_atom_site_aniso_U_13
_atom_site_aniso_U_12
Rh1 0.00932(12) 0.01237(13) 0.01130(13) 0.00022(10) 0.00331(10) 0.00038(10)
Rh2 0.00949(12) 0.01316(13) 0.01064(13) -0.00028(10) 0.00376(10) 0.00059(10)
S1 0.0098(3) 0.0165(4) 0.0177(4) 0.0011(3) 0.0050(3) 0.0012(3)
S2 0.0122(4) 0.0150(4) 0.0139(4) -0.0001(3) 0.0062(3) 0.0000(3)
O1 0.0159(11) 0.0250(14) 0.0240(13) -0.0043(11) 0.0078(10) 0.0039(10)
O2 0.0157(11) 0.0218(13) 0.0220(13) 0.0055(10) 0.0085(10) 0.0006(10)
O3 0.0141(11) 0.0196(13) 0.0189(12) 0.0015(10) 0.0057(10) 0.0029(10)
O4 0.0228(12) 0.0180(13) 0.0161(12) -0.0014(10) 0.0121(10) 0.0000(10)
N1 0.0091(12) 0.0160(15) 0.0164(14) -0.0004(11) 0.0035(11) 0.0010(11)
N2 0.0121(12) 0.0136(14) 0.0129(13) -0.0002(11) 0.0057(11) -0.0033(11)
C1 0.0191(16) 0.0098(17) 0.0216(18) 0.0006(13) 0.0065(14) 0.0024(13)
C2 0.0157(15) 0.0104(16) 0.0200(17) -0.0008(13) 0.0066(14) 0.0006(13)
C3 0.0181(16) 0.0103(16) 0.0175(17) -0.0035(13) 0.0073(14) -0.0023(13)
C4 0.0168(15) 0.0084(16) 0.0172(17) 0.0008(12) 0.0068(14) -0.0014(13)
C5 0.0200(16) 0.0110(17) 0.0195(17) 0.0030(13) 0.0089(14) -0.0006(13)
C6 0.0237(18) 0.021(2) 0.0191(18) 0.0019(15) -0.0010(15) 0.0042(15)
C7 0.0164(16) 0.021(2) 0.036(2) -0.0020(16) 0.0139(16) 0.0001(14)
C8 0.0272(18) 0.0203(19) 0.0164(17) -0.0042(14) 0.0080(15) -0.0058(15)
C9 0.0163(16) 0.0173(18) 0.0259(19) -0.0036(15) 0.0038(15) -0.0053(14)
C10 0.0300(19) 0.022(2) 0.026(2) 0.0048(16) 0.0173(17) 0.0031(16)
C11 0.0172(16) 0.0183(17) 0.0095(15) -0.0021(13) 0.0040(13) 0.0020(14)
C12 0.0173(16) 0.0214(18) 0.0102(16) -0.0053(13) 0.0068(13) -0.0015(14)
C13 0.0172(16) 0.0204(18) 0.0098(15) -0.0036(13) 0.0049(13) 0.0024(14)
C14 0.0219(17) 0.0147(18) 0.0130(16) -0.0038(13) 0.0060(14) -0.0014(14)
C15 0.0133(15) 0.0194(18) 0.0106(16) -0.0044(13) 0.0010(13) -0.0001(13)
C16 0.0202(17) 0.0225(19) 0.0149(17) 0.0016(14) 0.0041(14) 0.0047(15)
C17 0.0191(17) 0.034(2) 0.0157(18) 0.0007(15) 0.0093(15) -0.0021(16)
C18 0.0225(17) 0.027(2) 0.0164(17) -0.0025(15) 0.0066(15) 0.0089(16)
C19 0.034(2) 0.0173(19) 0.0198(18) -0.0021(15) 0.0111(16) -0.0049(16)
C20 0.0147(16) 0.032(2) 0.0167(18) -0.0039(15) 0.0055(14) -0.0044(15)
C21 0.0125(15) 0.0114(16) 0.0202(18) 0.0034(13) 0.0021(14) -0.0007(13)
C22 0.0134(15) 0.0228(19) 0.0222(19) 0.0019(15) 0.0040(14) 0.0021(14)
C23 0.0214(17) 0.0224(19) 0.0225(19) 0.0013(15) 0.0079(15) -0.0031(15)
C24 0.0200(17) 0.0143(18) 0.0239(19) 0.0034(14) 0.0029(15) -0.0029(14)
C25 0.0106(15) 0.0210(19) 0.029(2) 0.0002(15) 0.0014(15) 0.0001(14)
C26 0.0149(16) 0.0206(19) 0.0246(19) 0.0003(15) 0.0063(15) -0.0019(14)
C27 0.0227(18) 0.027(2) 0.026(2) 0.0047(16) -0.0019(16) -0.0040(16)
C28 0.0159(15) 0.0125(16) 0.0141(16) -0.0021(13) 0.0088(13) -0.0006(13)
C29 0.0147(15) 0.0198(18) 0.0151(16) -0.0032(14) 0.0068(13) 0.0009(14)
C30 0.0186(16) 0.0220(19) 0.0158(17) -0.0047(14) 0.0086(14) -0.0074(14)
C31 0.0271(18) 0.0176(18) 0.0129(16) -0.0019(13) 0.0119(14) -0.0031(15)
C32 0.0218(17) 0.0201(19) 0.0148(17) 0.0022(14) 0.0098(14) 0.0026(14)
C33 0.0156(15) 0.0179(18) 0.0141(16) -0.0031(13) 0.0072(13) -0.0034(13)
C34 0.0284(18) 0.0197(19) 0.0223(19) 0.0002(15) 0.0146(16) -0.0023(15)

loop_
_atom_type_symbol
_atom_type_description
_atom_type_scat_dispersion_real
_atom_type_scat_dispersion_imag
_atom_type_scat_source
C C 0.0033 0.0016 'International Tables Vol C Tables 4.2.6.8 and 6.1.1.4'
H H 0.0000 0.0000 'International Tables Vol C Tables 4.2.6.8 and 6.1.1.4'
N N 0.0061 0.0033 'International Tables Vol C Tables 4.2.6.8 and 6.1.1.4'
Rh Rh -1.1178 0.9187 'International Tables Vol C Tables 4.2.6.8 and 6.1.1.4'
S S 0.1246 0.1234 'International Tables Vol C Tables 4.2.6.8 and 6.1.1.4'
O O 0.0106 0.0060 'International Tables Vol C Tables 4.2.6.8 and 6.1.1.4'

loop_
_geom_angle_atom_site_label_1
_geom_angle_atom_site_label_2
_geom_angle_atom_site_label_3
_geom_angle
_geom_angle_site_symmetry_1
_geom_angle_site_symmetry_3
_geom_angle_publ_flag
N1 Rh1 N2 74.85(11) . . ?
N1 Rh1 C3 138.65(11) . . ?
N2 Rh1 C3 119.80(11) . . ?
N1 Rh1 C4 111.60(11) . . ?
N2 Rh1 C4 155.03(11) . . ?
C3 Rh1 C4 39.58(12) . . ?
N1 Rh1 C1 141.02(12) . . ?
N2 Rh1 C1 126.15(12) . . ?
C3 Rh1 C1 64.79(13) . . ?
C4 Rh1 C1 64.62(12) . . ?
N1 Rh1 C5 112.61(12) . . ?
N2 Rh1 C5 163.37(11) . . ?
C3 Rh1 C5 65.19(13) . . ?
C4 Rh1 C5 38.06(12) . . ?
C1 Rh1 C5 39.08(12) . . ?
N1 Rh1 C2 176.47(11) . . ?
N2 Rh1 C2 108.37(11) . . ?
C3 Rh1 C2 38.62(12) . . ?
C4 Rh1 C2 64.88(12) . . ?
C1 Rh1 C2 38.15(12) . . ?
C5 Rh1 C2 64.69(12) . . ?
N1 Rh1 Rh2 45.36(8) . . ?
N2 Rh1 Rh2 46.06(7) . . ?
C3 Rh1 Rh2 165.85(9) . . ?
C4 Rh1 Rh2 153.23(9) . . ?
C1 Rh1 Rh2 121.81(9) . . ?
C5 Rh1 Rh2 128.36(9) . . ?
C2 Rh1 Rh2 137.98(8) . . ?
N1 Rh2 N2 74.91(10) . . ?
N1 Rh2 C11 134.22(12) . . ?
N2 Rh2 C11 126.13(11) . . ?
N1 Rh2 C12 108.61(12) . . ?
N2 Rh2 C12 162.45(12) . . ?
C11 Rh2 C12 39.39(12) . . ?
N1 Rh2 C14 144.44(12) . . ?
N2 Rh2 C14 122.26(11) . . ?
C11 Rh2 C14 64.37(13) . . ?
C12 Rh2 C14 65.10(13) . . ?
N1 Rh2 C13 113.43(11) . . ?
N2 Rh2 C13 156.80(12) . . ?
C11 Rh2 C13 64.72(12) . . ?
C12 Rh2 C13 38.40(12) . . ?
C14 Rh2 C13 39.12(12) . . ?
N1 Rh2 C15 172.50(12) . . ?
N2 Rh2 C15 109.96(11) . . ?
C11 Rh2 C15 38.32(12) . . ?
C12 Rh2 C15 64.99(12) . . ?
C14 Rh2 C15 37.94(12) . . ?
C13 Rh2 C15 64.41(12) . . ?
N1 Rh2 Rh1 45.75(8) . . ?
N2 Rh2 Rh1 45.76(7) . . ?
C11 Rh2 Rh1 115.88(9) . . ?
C12 Rh2 Rh1 124.41(9) . . ?
C14 Rh2 Rh1 166.68(9) . . ?
C13 Rh2 Rh1 154.13(9) . . ?
C15 Rh2 Rh1 133.72(9) . . ?
O1 S1 O2 114.33(14) . . ?
O1 S1 N1 112.04(14) . . ?
O2 S1 N1 114.67(14) . . ?
O1 S1 C21 106.10(15) . . ?
O2 S1 C21 105.22(15) . . ?
N1 S1 C21 103.17(15) . . ?
O3 S2 O4 114.10(14) . . ?
O3 S2 N2 115.56(14) . . ?
O4 S2 N2 110.07(14) . . ?
O3 S2 C28 106.92(14) . . ?
O4 S2 C28 105.56(14) . . ?
N2 S2 C28 103.50(14) . . ?
S1 N1 Rh2 135.06(16) . . ?
S1 N1 Rh1 130.73(16) . . ?
Rh2 N1 Rh1 88.89(10) . . ?
S2 N2 Rh1 126.29(16) . . ?
S2 N2 Rh2 130.32(15) . . ?
Rh1 N2 Rh2 88.19(10) . . ?
C2 C1 C5 108.9(3) . . ?
C2 C1 C6 123.7(3) . . ?
C5 C1 C6 127.4(3) . . ?
C2 C1 Rh1 72.17(19) . . ?
C5 C1 Rh1 71.04(18) . . ?
C6 C1 Rh1 125.0(2) . . ?
C1 C2 C3 107.3(3) . . ?
C1 C2 C7 126.2(3) . . ?
C3 C2 C7 126.3(3) . . ?
C1 C2 Rh1 69.68(18) . . ?
C3 C2 Rh1 68.33(18) . . ?
C7 C2 Rh1 130.9(2) . . ?
C2 C3 C4 108.1(3) . . ?
C2 C3 C8 125.6(3) . . ?
C4 C3 C8 126.3(3) . . ?
C2 C3 Rh1 73.05(18) . . ?
C4 C3 Rh1 71.23(18) . . ?
C8 C3 Rh1 122.8(2) . . ?
C5 C4 C3 108.1(3) . . ?
C5 C4 C9 127.2(3) . . ?
C3 C4 C9 124.6(3) . . ?
C5 C4 Rh1 71.66(18) . . ?
C3 C4 Rh1 69.20(18) . . ?
C9 C4 Rh1 127.5(2) . . ?
C4 C5 C1 107.4(3) . . ?
C4 C5 C10 127.1(3) . . ?
C1 C5 C10 125.5(3) . . ?
C4 C5 Rh1 70.28(18) . . ?
C1 C5 Rh1 69.88(18) . . ?
C10 C5 Rh1 126.2(2) . . ?
C15 C11 C12 108.8(3) . . ?
C15 C11 C16 124.6(3) . . ?
C12 C11 C16 126.5(3) . . ?
C15 C11 Rh2 72.75(18) . . ?
C12 C11 Rh2 70.75(18) . . ?
C16 C11 Rh2 124.7(2) . . ?
C13 C12 C11 107.0(3) . . ?
C13 C12 C17 126.6(3) . . ?
C11 C12 C17 126.3(3) . . ?
C13 C12 Rh2 71.35(18) . . ?
C11 C12 Rh2 69.86(17) . . ?
C17 C12 Rh2 123.9(2) . . ?
C12 C13 C14 107.9(3) . . ?
C12 C13 C18 127.8(3) . . ?
C14 C13 C18 124.2(3) . . ?
C12 C13 Rh2 70.25(18) . . ?
C14 C13 Rh2 70.08(18) . . ?
C18 C13 Rh2 128.3(2) . . ?
C15 C14 C13 108.5(3) . . ?
C15 C14 C19 126.5(3) . . ?
C13 C14 C19 124.9(3) . . ?
C15 C14 Rh2 72.32(19) . . ?
C13 C14 Rh2 70.81(19) . . ?
C19 C14 Rh2 126.0(2) . . ?
C14 C15 C11 107.6(3) . . ?
C14 C15 C20 126.5(3) . . ?
C11 C15 C20 125.7(3) . . ?
C14 C15 Rh2 69.74(18) . . ?
C11 C15 Rh2 68.93(18) . . ?
C20 C15 Rh2 130.3(2) . . ?
C22 C21 C26 119.6(3) . . ?
C22 C21 S1 122.5(2) . . ?
C26 C21 S1 117.8(3) . . ?
C21 C22 C23 119.7(3) . . ?
C24 C23 C22 122.0(3) . . ?
C23 C24 C25 117.3(3) . . ?
C23 C24 C27 120.6(3) . . ?
C25 C24 C27 122.1(3) . . ?
C26 C25 C24 121.6(3) . . ?
C25 C26 C21 119.8(3) . . ?
C33 C28 C29 119.6(3) . . ?
C33 C28 S2 120.4(2) . . ?
C29 C28 S2 119.7(3) . . ?
C28 C29 C30 119.8(3) . . ?
C29 C30 C31 121.1(3) . . ?
C32 C31 C30 118.4(3) . . ?
C32 C31 C34 121.0(3) . . ?
C30 C31 C34 120.6(3) . . ?
C31 C32 C33 120.6(3) . . ?
C28 C33 C32 120.3(3) . . ?

loop_
_geom_bond_atom_site_label_1
_geom_bond_atom_site_label_2
_geom_bond_distance
_geom_bond_site_symmetry_2
_geom_bond_publ_flag
Rh1 N1 2.006(3) . ?
Rh1 N2 2.006(3) . ?
Rh1 C3 2.130(3) . ?
Rh1 C4 2.157(3) . ?
Rh1 C1 2.160(3) . ?
Rh1 C5 2.175(3) . ?
Rh1 C2 2.192(3) . ?
Rh1 Rh2 2.7992(4) . ?
Rh2 N1 1.992(3) . ?
Rh2 N2 2.017(3) . ?
Rh2 C11 2.140(3) . ?
Rh2 C12 2.152(3) . ?
Rh2 C14 2.157(3) . ?
Rh2 C13 2.166(3) . ?
Rh2 C15 2.190(3) . ?
S1 O1 1.450(2) . ?
S1 O2 1.451(2) . ?
S1 N1 1.584(3) . ?
S1 C21 1.790(3) . ?
S2 O3 1.451(2) . ?
S2 O4 1.451(2) . ?
S2 N2 1.581(3) . ?
S2 C28 1.779(3) . ?
C1 C2 1.423(5) . ?
C1 C5 1.450(4) . ?
C1 C6 1.491(5) . ?
C2 C3 1.431(4) . ?
C2 C7 1.496(4) . ?
C3 C4 1.452(4) . ?
C3 C8 1.488(5) . ?
C4 C5 1.413(5) . ?
C4 C9 1.496(4) . ?
C5 C10 1.497(4) . ?
C11 C15 1.422(5) . ?
C11 C12 1.446(4) . ?
C11 C16 1.492(5) . ?
C12 C13 1.420(5) . ?
C12 C17 1.489(4) . ?
C13 C14 1.447(4) . ?
C13 C18 1.495(4) . ?
C14 C15 1.414(5) . ?
C14 C19 1.501(5) . ?
C15 C20 1.496(4) . ?
C21 C22 1.385(5) . ?
C21 C26 1.387(4) . ?
C22 C23 1.385(5) . ?
C23 C24 1.385(5) . ?
C24 C25 1.396(5) . ?
C24 C27 1.504(5) . ?
C25 C26 1.386(5) . ?
C28 C33 1.389(4) . ?
C28 C29 1.389(4) . ?
C29 C30 1.392(5) . ?
C30 C31 1.397(5) . ?
C31 C32 1.392(5) . ?
C31 C34 1.506(5) . ?
C32 C33 1.394(5) . ?

loop_
_geom_torsion_atom_site_label_1
_geom_torsion_atom_site_label_2
_geom_torsion_atom_site_label_3
_geom_torsion_atom_site_label_4
_geom_torsion
_geom_torsion_site_symmetry_1
_geom_torsion_site_symmetry_2
_geom_torsion_site_symmetry_3
_geom_torsion_site_symmetry_4
_geom_torsion_publ_flag
N2 Rh1 Rh2 N1 116.20(15) . . . . ?
C3 Rh1 Rh2 N1 113.5(4) . . . . ?
C4 Rh1 Rh2 N1 -36.0(2) . . . . ?
C1 Rh1 Rh2 N1 -132.31(15) . . . . ?
C5 Rh1 Rh2 N1 -84.68(15) . . . . ?
C2 Rh1 Rh2 N1 -178.35(17) . . . . ?
N1 Rh1 Rh2 N2 -116.20(15) . . . . ?
C3 Rh1 Rh2 N2 -2.7(4) . . . . ?
C4 Rh1 Rh2 N2 -152.2(2) . . . . ?
C1 Rh1 Rh2 N2 111.49(15) . . . . ?
C5 Rh1 Rh2 N2 159.11(15) . . . . ?
C2 Rh1 Rh2 N2 65.44(17) . . . . ?
N1 Rh1 Rh2 C11 127.55(15) . . . . ?
N2 Rh1 Rh2 C11 -116.25(14) . . . . ?
C3 Rh1 Rh2 C11 -119.0(4) . . . . ?
C4 Rh1 Rh2 C11 91.5(2) . . . . ?
C1 Rh1 Rh2 C11 -4.76(14) . . . . ?
C5 Rh1 Rh2 C11 42.86(15) . . . . ?
C2 Rh1 Rh2 C11 -50.81(16) . . . . ?
N1 Rh1 Rh2 C12 82.69(15) . . . . ?
N2 Rh1 Rh2 C12 -161.11(15) . . . . ?
C3 Rh1 Rh2 C12 -163.8(4) . . . . ?
C4 Rh1 Rh2 C12 46.7(2) . . . . ?
C1 Rh1 Rh2 C12 -49.62(15) . . . . ?
C5 Rh1 Rh2 C12 -1.99(15) . . . . ?
C2 Rh1 Rh2 C12 -95.66(17) . . . . ?
N1 Rh1 Rh2 C14 -144.6(4) . . . . ?
N2 Rh1 Rh2 C14 -28.4(4) . . . . ?
C3 Rh1 Rh2 C14 -31.1(5) . . . . ?
C4 Rh1 Rh2 C14 179.4(4) . . . . ?
C1 Rh1 Rh2 C14 83.1(4) . . . . ?
C5 Rh1 Rh2 C14 130.7(4) . . . . ?
C2 Rh1 Rh2 C14 37.1(4) . . . . ?
N1 Rh1 Rh2 C13 42.6(2) . . . . ?
N2 Rh1 Rh2 C13 158.8(2) . . . . ?
C3 Rh1 Rh2 C13 156.1(4) . . . . ?
C4 Rh1 Rh2 C13 6.5(3) . . . . ?
C1 Rh1 Rh2 C13 -89.8(2) . . . . ?
C5 Rh1 Rh2 C13 -42.1(2) . . . . ?
C2 Rh1 Rh2 C13 -135.8(2) . . . . ?
N1 Rh1 Rh2 C15 169.59(16) . . . . ?
N2 Rh1 Rh2 C15 -74.20(16) . . . . ?
C3 Rh1 Rh2 C15 -76.9(4) . . . . ?
C4 Rh1 Rh2 C15 133.6(2) . . . . ?
C1 Rh1 Rh2 C15 37.29(16) . . . . ?
C5 Rh1 Rh2 C15 84.91(16) . . . . ?
C2 Rh1 Rh2 C15 -8.76(18) . . . . ?
O1 S1 N1 Rh2 16.0(3) . . . . ?
O2 S1 N1 Rh2 -116.4(2) . . . . ?
C21 S1 N1 Rh2 129.7(2) . . . . ?
O1 S1 N1 Rh1 161.77(18) . . . . ?
O2 S1 N1 Rh1 29.3(3) . . . . ?
C21 S1 N1 Rh1 -84.5(2) . . . . ?
N2 Rh2 N1 S1 -163.5(3) . . . . ?
C11 Rh2 N1 S1 70.3(3) . . . . ?
C12 Rh2 N1 S1 34.4(3) . . . . ?
C14 Rh2 N1 S1 -38.5(4) . . . . ?
C13 Rh2 N1 S1 -6.5(3) . . . . ?
C15 Rh2 N1 S1 65.1(10) . . . . ?
Rh1 Rh2 N1 S1 154.7(3) . . . . ?
N2 Rh2 N1 Rh1 41.74(10) . . . . ?
C11 Rh2 N1 Rh1 -84.41(16) . . . . ?
C12 Rh2 N1 Rh1 -120.30(12) . . . . ?
C14 Rh2 N1 Rh1 166.73(16) . . . . ?
C13 Rh2 N1 Rh1 -161.24(11) . . . . ?
C15 Rh2 N1 Rh1 -89.6(9) . . . . ?
N2 Rh1 N1 S1 161.4(2) . . . . ?
C3 Rh1 N1 S1 43.3(3) . . . . ?
C4 Rh1 N1 S1 6.9(2) . . . . ?
C1 Rh1 N1 S1 -69.0(3) . . . . ?
C5 Rh1 N1 S1 -34.3(2) . . . . ?
C2 Rh1 N1 S1 5(2) . . . . ?
Rh2 Rh1 N1 S1 -156.6(3) . . . . ?
N2 Rh1 N1 Rh2 -42.02(10) . . . . ?
C3 Rh1 N1 Rh2 -160.16(14) . . . . ?
C4 Rh1 N1 Rh2 163.45(10) . . . . ?
C1 Rh1 N1 Rh2 87.55(19) . . . . ?
C5 Rh1 N1 Rh2 122.25(12) . . . . ?
C2 Rh1 N1 Rh2 161.8(18) . . . . ?
O3 S2 N2 Rh1 -73.8(2) . . . . ?
O4 S2 N2 Rh1 57.3(2) . . . . ?
C28 S2 N2 Rh1 169.70(17) . . . . ?
O3 S2 N2 Rh2 51.1(2) . . . . ?
O4 S2 N2 Rh2 -177.86(18) . . . . ?
C28 S2 N2 Rh2 -65.4(2) . . . . ?
N1 Rh1 N2 S2 -177.3(2) . . . . ?
C3 Rh1 N2 S2 -39.5(2) . . . . ?
C4 Rh1 N2 S2 -68.6(3) . . . . ?
C1 Rh1 N2 S2 39.6(2) . . . . ?
C5 Rh1 N2 S2 63.7(5) . . . . ?
C2 Rh1 N2 S2 1.2(2) . . . . ?
Rh2 Rh1 N2 S2 141.2(2) . . . . ?
N1 Rh1 N2 Rh2 41.41(10) . . . . ?
C3 Rh1 N2 Rh2 179.24(10) . . . . ?
C4 Rh1 N2 Rh2 150.2(2) . . . . ?
C1 Rh1 N2 Rh2 -101.68(14) . . . . ?
C5 Rh1 N2 Rh2 -77.6(4) . . . . ?
C2 Rh1 N2 Rh2 -140.09(11) . . . . ?
N1 Rh2 N2 S2 179.7(2) . . . . ?
C11 Rh2 N2 S2 -46.1(3) . . . . ?
C12 Rh2 N2 S2 -76.2(4) . . . . ?
C14 Rh2 N2 S2 34.0(3) . . . . ?
C13 Rh2 N2 S2 65.1(4) . . . . ?
C15 Rh2 N2 S2 -6.3(2) . . . . ?
Rh1 Rh2 N2 S2 -138.6(3) . . . . ?
N1 Rh2 N2 Rh1 -41.73(10) . . . . ?
C11 Rh2 N2 Rh1 92.49(14) . . . . ?
C12 Rh2 N2 Rh1 62.4(4) . . . . ?
C14 Rh2 N2 Rh1 172.56(11) . . . . ?
C13 Rh2 N2 Rh1 -156.3(2) . . . . ?
C15 Rh2 N2 Rh1 132.28(11) . . . . ?
N1 Rh1 C1 C2 174.50(18) . . . . ?
N2 Rh1 C1 C2 -72.7(2) . . . . ?
C3 Rh1 C1 C2 37.00(19) . . . . ?
C4 Rh1 C1 C2 81.0(2) . . . . ?
C5 Rh1 C1 C2 118.0(3) . . . . ?
Rh2 Rh1 C1 C2 -128.73(16) . . . . ?
N1 Rh1 C1 C5 56.5(3) . . . . ?
N2 Rh1 C1 C5 169.32(17) . . . . ?
C3 Rh1 C1 C5 -81.0(2) . . . . ?
C4 Rh1 C1 C5 -37.04(19) . . . . ?
C2 Rh1 C1 C5 -118.0(3) . . . . ?
Rh2 Rh1 C1 C5 113.25(17) . . . . ?
N1 Rh1 C1 C6 -66.4(4) . . . . ?
N2 Rh1 C1 C6 46.4(3) . . . . ?
C3 Rh1 C1 C6 156.1(3) . . . . ?
C4 Rh1 C1 C6 -160.0(3) . . . . ?
C5 Rh1 C1 C6 -122.9(4) . . . . ?
C2 Rh1 C1 C6 119.1(4) . . . . ?
Rh2 Rh1 C1 C6 -9.7(3) . . . . ?
C5 C1 C2 C3 3.8(4) . . . . ?
C6 C1 C2 C3 -178.8(3) . . . . ?
Rh1 C1 C2 C3 -58.1(2) . . . . ?
C5 C1 C2 C7 -171.6(3) . . . . ?
C6 C1 C2 C7 5.8(5) . . . . ?
Rh1 C1 C2 C7 126.4(3) . . . . ?
C5 C1 C2 Rh1 61.9(2) . . . . ?
C6 C1 C2 Rh1 -120.7(3) . . . . ?
N1 Rh1 C2 C1 -78.5(19) . . . . ?
N2 Rh1 C2 C1 125.70(19) . . . . ?
C3 Rh1 C2 C1 -119.3(3) . . . . ?
C4 Rh1 C2 C1 -80.2(2) . . . . ?
C5 Rh1 C2 C1 -37.99(19) . . . . ?
Rh2 Rh1 C2 C1 82.1(2) . . . . ?
N1 Rh1 C2 C3 40.7(19) . . . . ?
N2 Rh1 C2 C3 -115.04(19) . . . . ?
C4 Rh1 C2 C3 39.02(19) . . . . ?
C1 Rh1 C2 C3 119.3(3) . . . . ?
C5 Rh1 C2 C3 81.3(2) . . . . ?
Rh2 Rh1 C2 C3 -158.68(15) . . . . ?
N1 Rh1 C2 C7 160.7(17) . . . . ?
N2 Rh1 C2 C7 4.9(3) . . . . ?
C3 Rh1 C2 C7 120.0(4) . . . . ?
C4 Rh1 C2 C7 159.0(4) . . . . ?
C1 Rh1 C2 C7 -120.8(4) . . . . ?
C5 Rh1 C2 C7 -158.8(4) . . . . ?
Rh2 Rh1 C2 C7 -38.7(4) . . . . ?
C1 C2 C3 C4 -4.0(4) . . . . ?
C7 C2 C3 C4 171.4(3) . . . . ?
Rh1 C2 C3 C4 -63.0(2) . . . . ?
C1 C2 C3 C8 177.5(3) . . . . ?
C7 C2 C3 C8 -7.1(5) . . . . ?
Rh1 C2 C3 C8 118.5(3) . . . . ?
C1 C2 C3 Rh1 59.0(2) . . . . ?
C7 C2 C3 Rh1 -125.6(3) . . . . ?
N1 Rh1 C3 C2 -176.52(18) . . . . ?
N2 Rh1 C3 C2 82.2(2) . . . . ?
C4 Rh1 C3 C2 -116.5(3) . . . . ?
C1 Rh1 C3 C2 -36.56(19) . . . . ?
C5 Rh1 C3 C2 -79.9(2) . . . . ?
Rh2 Rh1 C3 C2 84.5(4) . . . . ?
N1 Rh1 C3 C4 -60.0(3) . . . . ?
N2 Rh1 C3 C4 -161.22(17) . . . . ?
C1 Rh1 C3 C4 80.0(2) . . . . ?
C5 Rh1 C3 C4 36.66(18) . . . . ?
C2 Rh1 C3 C4 116.5(3) . . . . ?
Rh2 Rh1 C3 C4 -159.0(3) . . . . ?
N1 Rh1 C3 C8 61.7(3) . . . . ?
N2 Rh1 C3 C8 -39.6(3) . . . . ?
C4 Rh1 C3 C8 121.7(3) . . . . ?
C1 Rh1 C3 C8 -158.4(3) . . . . ?
C5 Rh1 C3 C8 158.3(3) . . . . ?
C2 Rh1 C3 C8 -121.8(3) . . . . ?
Rh2 Rh1 C3 C8 -37.3(5) . . . . ?
C2 C3 C4 C5 2.8(4) . . . . ?
C8 C3 C4 C5 -178.7(3) . . . . ?
Rh1 C3 C4 C5 -61.4(2) . . . . ?
C2 C3 C4 C9 -173.9(3) . . . . ?
C8 C3 C4 C9 4.6(5) . . . . ?
Rh1 C3 C4 C9 121.9(3) . . . . ?
C2 C3 C4 Rh1 64.2(2) . . . . ?
C8 C3 C4 Rh1 -117.3(3) . . . . ?
N1 Rh1 C4 C5 -99.50(19) . . . . ?
N2 Rh1 C4 C5 159.9(2) . . . . ?
C3 Rh1 C4 C5 118.5(3) . . . . ?
C1 Rh1 C4 C5 38.02(19) . . . . ?
C2 Rh1 C4 C5 80.4(2) . . . . ?
Rh2 Rh1 C4 C5 -72.8(3) . . . . ?
N1 Rh1 C4 C3 142.03(18) . . . . ?
N2 Rh1 C4 C3 41.4(3) . . . . ?
C1 Rh1 C4 C3 -80.4(2) . . . . ?
C5 Rh1 C4 C3 -118.5(3) . . . . ?
C2 Rh1 C4 C3 -38.08(18) . . . . ?
Rh2 Rh1 C4 C3 168.77(16) . . . . ?
N1 Rh1 C4 C9 23.7(3) . . . . ?
N2 Rh1 C4 C9 -76.9(4) . . . . ?
C3 Rh1 C4 C9 -118.3(4) . . . . ?
C1 Rh1 C4 C9 161.3(3) . . . . ?
C5 Rh1 C4 C9 123.2(4) . . . . ?
C2 Rh1 C4 C9 -156.4(3) . . . . ?
Rh2 Rh1 C4 C9 50.5(4) . . . . ?
C3 C4 C5 C1 -0.5(4) . . . . ?
C9 C4 C5 C1 176.1(3) . . . . ?
Rh1 C4 C5 C1 -60.3(2) . . . . ?
C3 C4 C5 C10 -179.1(3) . . . . ?
C9 C4 C5 C10 -2.5(6) . . . . ?
Rh1 C4 C5 C10 121.0(3) . . . . ?
C3 C4 C5 Rh1 59.8(2) . . . . ?
C9 C4 C5 Rh1 -123.6(3) . . . . ?
C2 C1 C5 C4 -2.1(4) . . . . ?
C6 C1 C5 C4 -179.3(3) . . . . ?
Rh1 C1 C5 C4 60.6(2) . . . . ?
C2 C1 C5 C10 176.6(3) . . . . ?
C6 C1 C5 C10 -0.6(6) . . . . ?
Rh1 C1 C5 C10 -120.7(3) . . . . ?
C2 C1 C5 Rh1 -62.6(2) . . . . ?
C6 C1 C5 Rh1 120.1(3) . . . . ?
N1 Rh1 C5 C4 96.6(2) . . . . ?
N2 Rh1 C5 C4 -149.5(4) . . . . ?
C3 Rh1 C5 C4 -38.10(19) . . . . ?
C1 Rh1 C5 C4 -118.0(3) . . . . ?
C2 Rh1 C5 C4 -80.9(2) . . . . ?
Rh2 Rh1 C5 C4 146.72(15) . . . . ?
N1 Rh1 C5 C1 -145.39(18) . . . . ?
N2 Rh1 C5 C1 -31.5(5) . . . . ?
C3 Rh1 C5 C1 79.9(2) . . . . ?
C4 Rh1 C5 C1 118.0(3) . . . . ?
C2 Rh1 C5 C1 37.10(19) . . . . ?
Rh2 Rh1 C5 C1 -95.26(19) . . . . ?
N1 Rh1 C5 C10 -25.5(3) . . . . ?
N2 Rh1 C5 C10 88.4(5) . . . . ?
C3 Rh1 C5 C10 -160.2(3) . . . . ?
C4 Rh1 C5 C10 -122.1(4) . . . . ?
C1 Rh1 C5 C10 119.9(4) . . . . ?
C2 Rh1 C5 C10 157.0(3) . . . . ?
Rh2 Rh1 C5 C10 24.6(3) . . . . ?
N1 Rh2 C11 C15 -178.90(17) . . . . ?
N2 Rh2 C11 C15 76.0(2) . . . . ?
C12 Rh2 C11 C15 -117.8(3) . . . . ?
C14 Rh2 C11 C15 -36.52(19) . . . . ?
C13 Rh2 C11 C15 -80.0(2) . . . . ?
Rh1 Rh2 C11 C15 128.69(17) . . . . ?
N1 Rh2 C11 C12 -61.1(3) . . . . ?
N2 Rh2 C11 C12 -166.22(18) . . . . ?
C14 Rh2 C11 C12 81.3(2) . . . . ?
C13 Rh2 C11 C12 37.76(19) . . . . ?
C15 Rh2 C11 C12 117.8(3) . . . . ?
Rh1 Rh2 C11 C12 -113.51(18) . . . . ?
N1 Rh2 C11 C16 60.5(3) . . . . ?
N2 Rh2 C11 C16 -44.6(3) . . . . ?
C12 Rh2 C11 C16 121.6(4) . . . . ?
C14 Rh2 C11 C16 -157.1(3) . . . . ?
C13 Rh2 C11 C16 159.4(3) . . . . ?
C15 Rh2 C11 C16 -120.6(4) . . . . ?
Rh1 Rh2 C11 C16 8.1(3) . . . . ?
C15 C11 C12 C13 1.1(4) . . . . ?
C16 C11 C12 C13 178.4(3) . . . . ?
Rh2 C11 C12 C13 -62.1(2) . . . . ?
C15 C11 C12 C17 -178.9(3) . . . . ?
C16 C11 C12 C17 -1.6(5) . . . . ?
Rh2 C11 C12 C17 117.9(3) . . . . ?
C15 C11 C12 Rh2 63.2(2) . . . . ?
C16 C11 C12 Rh2 -119.5(3) . . . . ?
N1 Rh2 C12 C13 -104.51(19) . . . . ?
N2 Rh2 C12 C13 156.6(3) . . . . ?
C11 Rh2 C12 C13 117.0(3) . . . . ?
C14 Rh2 C12 C13 37.68(18) . . . . ?
C15 Rh2 C12 C13 79.7(2) . . . . ?
Rh1 Rh2 C12 C13 -153.07(15) . . . . ?
N1 Rh2 C12 C11 138.54(19) . . . . ?
N2 Rh2 C12 C11 39.7(5) . . . . ?
C14 Rh2 C12 C11 -79.3(2) . . . . ?
C13 Rh2 C12 C11 -117.0(3) . . . . ?
C15 Rh2 C12 C11 -37.25(19) . . . . ?
Rh1 Rh2 C12 C11 89.98(19) . . . . ?
N1 Rh2 C12 C17 17.6(3) . . . . ?
N2 Rh2 C12 C17 -81.2(5) . . . . ?
C11 Rh2 C12 C17 -120.9(4) . . . . ?
C14 Rh2 C12 C17 159.8(3) . . . . ?
C13 Rh2 C12 C17 122.1(4) . . . . ?
C15 Rh2 C12 C17 -158.1(3) . . . . ?
Rh1 Rh2 C12 C17 -30.9(3) . . . . ?
C11 C12 C13 C14 0.8(4) . . . . ?
C17 C12 C13 C14 -179.1(3) . . . . ?
Rh2 C12 C13 C14 -60.2(2) . . . . ?
C11 C12 C13 C18 -175.2(3) . . . . ?
C17 C12 C13 C18 4.9(5) . . . . ?
Rh2 C12 C13 C18 123.7(3) . . . . ?
C11 C12 C13 Rh2 61.1(2) . . . . ?
C17 C12 C13 Rh2 -118.9(3) . . . . ?
N1 Rh2 C13 C12 90.8(2) . . . . ?
N2 Rh2 C13 C12 -162.3(2) . . . . ?
C11 Rh2 C13 C12 -38.73(19) . . . . ?
C14 Rh2 C13 C12 -118.5(3) . . . . ?
C15 Rh2 C13 C12 -81.3(2) . . . . ?
Rh1 Rh2 C13 C12 58.9(3) . . . . ?
N1 Rh2 C13 C14 -150.73(18) . . . . ?
N2 Rh2 C13 C14 -43.8(4) . . . . ?
C11 Rh2 C13 C14 79.8(2) . . . . ?
C12 Rh2 C13 C14 118.5(3) . . . . ?
C15 Rh2 C13 C14 37.16(18) . . . . ?
Rh1 Rh2 C13 C14 177.40(16) . . . . ?
N1 Rh2 C13 C18 -32.4(3) . . . . ?
N2 Rh2 C13 C18 74.6(4) . . . . ?
C11 Rh2 C13 C18 -161.8(4) . . . . ?
C12 Rh2 C13 C18 -123.1(4) . . . . ?
C14 Rh2 C13 C18 118.4(4) . . . . ?
C15 Rh2 C13 C18 155.5(4) . . . . ?
Rh1 Rh2 C13 C18 -64.2(4) . . . . ?
C12 C13 C14 C15 -2.5(4) . . . . ?
C18 C13 C14 C15 173.7(3) . . . . ?
Rh2 C13 C14 C15 -62.9(2) . . . . ?
C12 C13 C14 C19 -178.6(3) . . . . ?
C18 C13 C14 C19 -2.4(5) . . . . ?
Rh2 C13 C14 C19 121.1(3) . . . . ?
C12 C13 C14 Rh2 60.4(2) . . . . ?
C18 C13 C14 Rh2 -123.4(3) . . . . ?
N1 Rh2 C14 C15 168.09(19) . . . . ?
N2 Rh2 C14 C15 -81.2(2) . . . . ?
C11 Rh2 C14 C15 36.88(19) . . . . ?
C12 Rh2 C14 C15 80.6(2) . . . . ?
C13 Rh2 C14 C15 117.6(3) . . . . ?
Rh1 Rh2 C14 C15 -57.4(5) . . . . ?
N1 Rh2 C14 C13 50.5(3) . . . . ?
N2 Rh2 C14 C13 161.18(17) . . . . ?
C11 Rh2 C14 C13 -80.7(2) . . . . ?
C12 Rh2 C14 C13 -36.99(18) . . . . ?
C15 Rh2 C14 C13 -117.6(3) . . . . ?
Rh1 Rh2 C14 C13 -175.1(3) . . . . ?
N1 Rh2 C14 C19 -69.2(4) . . . . ?
N2 Rh2 C14 C19 41.5(3) . . . . ?
C11 Rh2 C14 C19 159.6(3) . . . . ?
C12 Rh2 C14 C19 -156.7(3) . . . . ?
C13 Rh2 C14 C19 -119.7(4) . . . . ?
C15 Rh2 C14 C19 122.7(4) . . . . ?
Rh1 Rh2 C14 C19 65.2(5) . . . . ?
C13 C14 C15 C11 3.2(4) . . . . ?
C19 C14 C15 C11 179.2(3) . . . . ?
Rh2 C14 C15 C11 -58.7(2) . . . . ?
C13 C14 C15 C20 -172.2(3) . . . . ?
C19 C14 C15 C20 3.7(5) . . . . ?
Rh2 C14 C15 C20 125.8(3) . . . . ?
C13 C14 C15 Rh2 61.9(2) . . . . ?
C19 C14 C15 Rh2 -122.1(3) . . . . ?
C12 C11 C15 C14 -2.7(4) . . . . ?
C16 C11 C15 C14 179.9(3) . . . . ?
Rh2 C11 C15 C14 59.2(2) . . . . ?
C12 C11 C15 C20 172.8(3) . . . . ?
C16 C11 C15 C20 -4.6(5) . . . . ?
Rh2 C11 C15 C20 -125.3(3) . . . . ?
C12 C11 C15 Rh2 -61.9(2) . . . . ?
C16 C11 C15 Rh2 120.7(3) . . . . ?
N1 Rh2 C15 C14 -113.2(9) . . . . ?
N2 Rh2 C15 C14 117.25(19) . . . . ?
C11 Rh2 C15 C14 -119.2(3) . . . . ?
C12 Rh2 C15 C14 -81.0(2) . . . . ?
C13 Rh2 C15 C14 -38.30(19) . . . . ?
Rh1 Rh2 C15 C14 164.42(15) . . . . ?
N1 Rh2 C15 C11 6.0(10) . . . . ?
N2 Rh2 C15 C11 -123.52(19) . . . . ?
C12 Rh2 C15 C11 38.27(19) . . . . ?
C14 Rh2 C15 C11 119.2(3) . . . . ?
C13 Rh2 C15 C11 80.9(2) . . . . ?
Rh1 Rh2 C15 C11 -76.4(2) . . . . ?
N1 Rh2 C15 C20 125.5(8) . . . . ?
N2 Rh2 C15 C20 -4.0(4) . . . . ?
C11 Rh2 C15 C20 119.5(4) . . . . ?
C12 Rh2 C15 C20 157.8(4) . . . . ?
C14 Rh2 C15 C20 -121.3(4) . . . . ?
C13 Rh2 C15 C20 -159.6(4) . . . . ?
Rh1 Rh2 C15 C20 43.2(4) . . . . ?
O1 S1 C21 C22 127.2(3) . . . . ?
O2 S1 C21 C22 -111.3(3) . . . . ?
N1 S1 C21 C22 9.2(3) . . . . ?
O1 S1 C21 C26 -54.8(3) . . . . ?
O2 S1 C21 C26 66.7(3) . . . . ?
N1 S1 C21 C26 -172.8(3) . . . . ?
C26 C21 C22 C23 -1.4(5) . . . . ?
S1 C21 C22 C23 176.6(3) . . . . ?
C21 C22 C23 C24 0.9(6) . . . . ?
C22 C23 C24 C25 0.4(5) . . . . ?
C22 C23 C24 C27 -180.0(3) . . . . ?
C23 C24 C25 C26 -1.3(5) . . . . ?
C27 C24 C25 C26 179.1(3) . . . . ?
C24 C25 C26 C21 0.9(5) . . . . ?
C22 C21 C26 C25 0.5(5) . . . . ?
S1 C21 C26 C25 -177.6(3) . . . . ?
O3 S2 C28 C33 -159.9(2) . . . . ?
O4 S2 C28 C33 78.2(3) . . . . ?
N2 S2 C28 C33 -37.4(3) . . . . ?
O3 S2 C28 C29 25.9(3) . . . . ?
O4 S2 C28 C29 -95.9(3) . . . . ?
N2 S2 C28 C29 148.4(3) . . . . ?
C33 C28 C29 C30 0.1(5) . . . . ?
S2 C28 C29 C30 174.3(2) . . . . ?
C28 C29 C30 C31 -0.8(5) . . . . ?
C29 C30 C31 C32 1.1(5) . . . . ?
C29 C30 C31 C34 -179.7(3) . . . . ?
C30 C31 C32 C33 -0.7(5) . . . . ?
C34 C31 C32 C33 -179.8(3) . . . . ?
C29 C28 C33 C32 0.4(5) . . . . ?
S2 C28 C33 C32 -173.8(2) . . . . ?
C31 C32 C33 C28 -0.1(5) . . . . ?
